data_7028186
loop_
_publ_author_name
'McLean, Iain J.'
'Hernandez-Molina, Rita'
'Sokolov, Maxim N.'
'Seo, Mi-Sook'
'Virovets, Alexander V.'
'Elsegood, Mark R. J.'
'Clegg, William'
'Sykes, A. Geoffrey'

_publ_section_title
;
 Preparation, structure and properties of three
 [MoxW4&#x2212;xS4(H2O)12]5+ (x&#x2005;=&#x2005;1--3) and
 [MoW3Se4(H2O)12]5+ cuboidal complexes alongside [Mo4S4(H2O)12]5+ and
 [Mo4Se4(H2O)12]5+
;
_journal_issue 15
_journal_name_full 'Journal of the Chemical Society, Dalton Transactions'
_journal_page_first 2557
_journal_paper_doi 10.1039/a803396j
_journal_year 1998
_chemical_formula_sum 'C24 H49 Mo N18 O0.5 S16 W3'
_chemical_formula_weight 1758.26
_chemical_name_systematic
;
 ?
;
_space_group_IT_number 205
_symmetry_cell_setting cubic
_symmetry_space_group_name_Hall '-P 2ac 2ab 3'
_symmetry_space_group_name_H-M 'P a -3'
_atom_sites_solution_hydrogens geom
_atom_sites_solution_primary direct
_atom_sites_solution_secondary difmap
_audit_creation_method SHELXL
_cell_angle_alpha 90.00
_cell_angle_beta 90.00
_cell_angle_gamma 90.00
_cell_formula_units_Z 8
_cell_length_a 22.759(6)
_cell_length_b 22.759(6)
_cell_length_c 22.759(6)
_cell_measurement_reflns_used 24
_cell_measurement_temperature 293(2)
_cell_measurement_theta_max 10.1
_cell_measurement_theta_min 9.7
_cell_volume 11789(5)
_computing_cell_refinement CD4CA0
_computing_data_collection CD4CA0
_computing_data_reduction CADDAT
_computing_molecular_graphics 'Siemens SHELXTL'
_computing_publication_material 'SHELXL-93 and local programs'
_computing_structure_refinement 'SHELXL-93 (Sheldrick, 1993)'
_computing_structure_solution 'SHELXS-86 (Sheldrick, 1990)'
_diffrn_ambient_temperature 293(2)
_diffrn_measurement_device 'Enraf-Nonius CAD4 diffractometer'
_diffrn_measurement_method '\w scan'
_diffrn_radiation_monochromator graphite
_diffrn_radiation_source 'fine-focus sealed tube'
_diffrn_radiation_type MoK\a
_diffrn_radiation_wavelength 0.71069
_diffrn_reflns_av_R_equivalents 0.0722
_diffrn_reflns_av_sigmaI/netI 0.4713
_diffrn_reflns_limit_h_max 25
_diffrn_reflns_limit_h_min 0
_diffrn_reflns_limit_k_max 24
_diffrn_reflns_limit_k_min 0
_diffrn_reflns_limit_l_max 24
_diffrn_reflns_limit_l_min 0
_diffrn_reflns_number 5312
_diffrn_reflns_theta_max 22.98
_diffrn_reflns_theta_min 1.55
_diffrn_standards_decay_% 0
_diffrn_standards_interval_time 60
_diffrn_standards_number 3
_exptl_absorpt_coefficient_mu 6.650
_exptl_absorpt_correction_T_max 1.109
_exptl_absorpt_correction_T_min 0.891
_exptl_absorpt_correction_type empirical
_exptl_crystal_colour 'dark brown'
_exptl_crystal_density_diffrn 1.981
_exptl_crystal_description prism
_exptl_crystal_F_000 6744
_exptl_crystal_size_max 0.20
_exptl_crystal_size_mid 0.16
_exptl_crystal_size_min 0.14
_refine_diff_density_max 0.536
_refine_diff_density_min -0.514
_refine_diff_density_rms 0.092
_refine_ls_extinction_coef 0.000036(2)
_refine_ls_extinction_expression Fc^*^=kFc[1+0.001xFc^2^l^3^/sin(2q)]^-1/4^
_refine_ls_extinction_method SHELXL
_refine_ls_goodness_of_fit_all 0.606
_refine_ls_goodness_of_fit_obs 0.963
_refine_ls_matrix_type full
_refine_ls_number_parameters 199
_refine_ls_number_reflns 2454
_refine_ls_number_restraints 1
_refine_ls_restrained_S_all 0.606
_refine_ls_restrained_S_obs 0.962
_refine_ls_R_factor_all 0.1810
_refine_ls_R_factor_obs 0.0351
_refine_ls_shift/esd_max 1.850
_refine_ls_shift/esd_mean 0.370
_refine_ls_structure_factor_coef Fsqd
_refine_ls_weighting_details 'w=1/[s^2^(Fo^2^)+( 0.0093P)^2^+0.0000P] where P=(Fo^2^+2Fc^2^)/3'
_refine_ls_weighting_scheme calc
_refine_ls_wR_factor_all 0.0646
_refine_ls_wR_factor_obs 0.0523
_reflns_number_observed 781
_reflns_number_total 2454
_reflns_observed_criterion >2sigma(I)
_cod_data_source_file j803396sup1.cif
_cod_data_source_block mow3
_cod_depositor_comments
;
The following automatic conversions were performed:

'_refine_ls_weighting_scheme' value 'calc w=1/[s^2^(Fo^2^)+(
0.0093P)^2^+0.0000P] where P=(Fo^2^+2Fc^2^)/3' was changed to 'calc'.
New tag '_refine_ls_weighting_details' was created. The value of the
new tag was set to 'w=1/[s^2^(Fo^2^)+( 0.0093P)^2^+0.0000P] where
P=(Fo^2^+2Fc^2^)/3'.

Automatic conversion script
Id: cif_fix_values 3143 2015-03-26 13:38:13Z robertas 
;
_cod_original_cell_volume 11788.5(54)
_cod_original_formula_sum 'C24 H49 Mo N18 O0.50 S16 W3'
_cod_database_code 7028186

loop_
_symmetry_equiv_pos_as_xyz
'x, y, z'
'-x+1/2, -y, z+1/2'
'-x, y+1/2, -z+1/2'
'x+1/2, -y+1/2, -z'
'z, x, y'
'z+1/2, -x+1/2, -y'
'-z+1/2, -x, y+1/2'
'-z, x+1/2, -y+1/2'
'y, z, x'
'-y, z+1/2, -x+1/2'
'y+1/2, -z+1/2, -x'
'-y+1/2, -z, x+1/2'
'-x, -y, -z'
'x-1/2, y, -z-1/2'
'x, -y-1/2, z-1/2'
'-x-1/2, y-1/2, z'
'-z, -x, -y'
'-z-1/2, x-1/2, y'
'z-1/2, x, -y-1/2'
'z, -x-1/2, y-1/2'
'-y, -z, -x'
'y, -z-1/2, x-1/2'
'-y-1/2, z-1/2, x'
'y-1/2, z, -x-1/2'

loop_
_atom_site_aniso_label
_atom_site_aniso_U_11
_atom_site_aniso_U_22
_atom_site_aniso_U_33
_atom_site_aniso_U_23
_atom_site_aniso_U_13
_atom_site_aniso_U_12
M1 0.0759(5) 0.0589(5) 0.0737(6) -0.0039(5) -0.0027(5) 0.0022(5)
Mo1 0.0759(5) 0.0589(5) 0.0737(6) -0.0039(5) -0.0027(5) 0.0022(5)
M2 0.0697(4) 0.0697(4) 0.0697(4) -0.0130(4) -0.0130(4) -0.0130(4)
Mo2 0.0697(4) 0.0697(4) 0.0697(4) -0.0130(4) -0.0130(4) -0.0130(4)
S1 0.085(3) 0.081(3) 0.066(3) -0.003(3) -0.007(2) -0.007(3)
S2 0.078(2) 0.078(2) 0.078(2) -0.008(2) -0.008(2) -0.008(2)
N11 0.101(10) 0.060(9) 0.126(11) -0.021(9) -0.025(9) -0.035(8)
C11 0.095(14) 0.098(15) 0.187(18) -0.097(15) -0.007(13) -0.009(13)
S11 0.348(9) 0.104(5) 0.305(9) -0.008(5) 0.127(8) -0.085(5)
N12 0.090(10) 0.092(10) 0.133(12) 0.017(10) -0.034(10) -0.003(9)
C12 0.084(14) 0.095(14) 0.128(16) 0.022(12) 0.002(12) 0.024(12)
S12 0.166(6) 0.278(8) 0.344(9) 0.200(7) -0.022(6) 0.079(6)
N13 0.089(10) 0.076(9) 0.112(11) -0.021(8) 0.011(8) 0.034(8)
C13 0.064(12) 0.108(15) 0.153(18) 0.002(14) 0.000(12) 0.049(11)
S13 0.260(7) 0.239(7) 0.217(7) -0.102(6) 0.018(6) 0.132(6)
N21 0.214(16) 0.091(10) 0.082(11) -0.035(10) 0.068(11) -0.056(11)
C21 0.158(21) 0.255(27) 0.084(16) -0.025(17) 0.005(14) -0.035(20)
S21 0.108(4) 0.602(15) 0.184(6) 0.131(8) -0.090(4) -0.097(7)
N1C 0.366(44) 0.539(63) 0.532(57) 0.036(50) 0.130(39) -0.186(45)
C1C 0.760(89) 0.512(66) 0.253(46) 0.040(44) -0.123(58) 0.125(67)
C2C 0.829(92) 0.581(75) 0.282(42) -0.121(47) -0.038(45) 0.055(58)
N2C 0.765(85) 0.762(90) 0.486(68) 0.056(55) -0.199(62) -0.215(68)
C3C 0.141(25) 0.565(64) 0.721(88) -0.183(64) -0.087(40) -0.035(34)
C4C 0.485(87) 0.864(107) 0.855(119) -0.694(98) -0.066(80) -0.049(78)
O1 0.125(34) 0.200(64) 0.110(67) 0.082(63) 0.051(49) 0.164(35)

loop_
_atom_site_label
_atom_site_type_symbol
_atom_site_fract_x
_atom_site_fract_y
_atom_site_fract_z
_atom_site_U_iso_or_equiv
_atom_site_thermal_displace_type
_atom_site_occupancy
_atom_site_calc_flag
_atom_site_refinement_flags
M1 W 0.17159(3) 0.26965(3) 0.19766(3) 0.0695(2) Uani 0.7402(6) d P
Mo1 Mo 0.17159(3) 0.26965(3) 0.19766(3) 0.0695(2) Uani 0.2598(6) d P
M2 W 0.15377(3) 0.15377(3) 0.15377(3) 0.0697(4) Uani 0.780(2) d SP
Mo2 Mo 0.15377(3) 0.15377(3) 0.15377(3) 0.0697(4) Uani 0.220(2) d SP
S1 S 0.1988(2) 0.2327(2) 0.10423(15) 0.0773(13) Uani 1 d .
S2 S 0.2555(2) 0.2555(2) 0.2555(2) 0.078(2) Uani 1 d S
N11 N 0.2102(5) 0.3494(5) 0.1718(6) 0.096(5) Uani 1 d .
C11 C 0.2305(7) 0.3910(7) 0.1635(9) 0.127(7) Uani 1 d .
S11 S 0.2557(3) 0.4602(3) 0.1455(3) 0.252(4) Uani 1 d .
N12 N 0.1008(5) 0.3075(5) 0.1532(6) 0.105(5) Uani 1 d .
C12 C 0.0640(7) 0.3309(7) 0.1343(7) 0.102(7) Uani 1 d .
S12 S 0.0087(3) 0.3701(3) 0.1032(3) 0.262(4) Uani 1 d .
N13 N 0.1408(5) 0.3225(5) 0.2655(5) 0.092(5) Uani 1 d .
C13 C 0.1165(6) 0.3503(7) 0.2993(8) 0.108(7) Uani 1 d .
S13 S 0.0840(3) 0.3860(3) 0.3548(3) 0.238(3) Uani 1 d .
N21 N 0.0798(7) 0.1764(6) 0.1055(5) 0.129(6) Uani 1 d .
C21 C 0.0455(9) 0.1672(11) 0.0717(8) 0.166(10) Uani 1 d .
S21 S -0.0136(3) 0.1714(4) 0.0278(3) 0.298(5) Uani 1 d .
N1C N 0.2171(13) 0.4253(16) 0.0005(16) 0.479(30) Uani 1 d .
H1C1 H 0.2430(13) 0.4489(16) 0.0188(16) 0.479 Uiso 1 calc R
H1C2 H 0.2187(13) 0.4352(16) -0.0378(16) 0.479 Uiso 1 calc R
C1C C 0.1646(15) 0.4436(18) 0.0186(17) 0.509(34) Uani 1 d .
H1C3 H 0.1572(15) 0.4822(18) 0.0034(17) 0.509 Uiso 1 calc R
H1C4 H 0.1638(15) 0.4447(18) 0.0607(17) 0.509 Uiso 1 calc R
H1C5 H 0.1349(15) 0.4171(18) 0.0046(17) 0.509 Uiso 1 calc R
C2C C 0.2447(17) 0.3630(14) 0.0038(15) 0.564(37) Uani 1 d .
H2C1 H 0.2848(17) 0.3660(14) 0.0167(15) 0.564 Uiso 1 calc R
H2C2 H 0.2436(17) 0.3450(14) -0.0343(15) 0.564 Uiso 1 calc R
H2C3 H 0.2229(17) 0.3393(14) 0.0311(15) 0.564 Uiso 1 calc R
N2C N 0.2354(20) 0.3885(20) 0.3722(19) 0.671(41) Uani 1 d .
H2C4 H 0.2102(20) 0.4071(20) 0.3964(19) 0.671 Uiso 1 calc R
H2C5 H 0.2117(20) 0.3664(20) 0.3494(19) 0.671 Uiso 1 calc R
C3C C 0.2480(12) 0.4563(15) 0.3140(18) 0.476(31) Uani 1 d .
H3C1 H 0.2121(12) 0.4781(15) 0.3098(18) 0.476 Uiso 1 calc R
H3C2 H 0.2594(12) 0.4407(15) 0.2765(18) 0.476 Uiso 1 calc R
H3C3 H 0.2784(12) 0.4818(15) 0.3284(18) 0.476 Uiso 1 calc R
C4C C 0.2531(22) 0.3432(27) 0.4120(24) 0.735(57) Uani 1 d .
H4C1 H 0.2826(22) 0.3192(27) 0.3937(24) 0.735 Uiso 1 calc R
H4C2 H 0.2198(22) 0.3193(27) 0.4219(24) 0.735 Uiso 1 calc R
H4C3 H 0.2689(22) 0.3606(27) 0.4470(24) 0.735 Uiso 1 calc R
O1 O -0.0255(24) 0.0236(34) -0.0016(81) 0.145(30) Uani 0.17 d P

loop_
_atom_type_symbol
_atom_type_description
_atom_type_scat_dispersion_real
_atom_type_scat_dispersion_imag
_atom_type_scat_source
C C 0.0033 0.0016 'International Tables Vol C Tables 4.2.6.8 and 6.1.1.4'
H H 0.0000 0.0000 'International Tables Vol C Tables 4.2.6.8 and 6.1.1.4'
N N 0.0061 0.0033 'International Tables Vol C Tables 4.2.6.8 and 6.1.1.4'
S S 0.1246 0.1234 'International Tables Vol C Tables 4.2.6.8 and 6.1.1.4'
Mo Mo -1.6832 0.6857 'International Tables Vol C Tables 4.2.6.8 and 6.1.1.4'
W W -0.8490 6.8722 'International Tables Vol C Tables 4.2.6.8 and 6.1.1.4'
O O 0.0106 0.0060 'International Tables Vol C Tables 4.2.6.8 and 6.1.1.4'

loop_
_geom_angle_atom_site_label_1
_geom_angle_atom_site_label_2
_geom_angle_atom_site_label_3
_geom_angle
_geom_angle_site_symmetry_1
_geom_angle_site_symmetry_3
N13 M1 N12 82.0(5) . .
N13 M1 N11 81.3(5) . .
N12 M1 N11 80.2(5) . .
N13 M1 S2 86.4(3) . .
N12 M1 S2 163.4(4) . .
N11 M1 S2 86.3(3) . .
N13 M1 S1 85.7(3) . 5
N12 M1 S1 86.8(3) . 5
N11 M1 S1 162.8(3) . 5
S2 M1 S1 104.21(11) . 5
N13 M1 S1 163.7(3) . .
N12 M1 S1 85.0(4) . .
N11 M1 S1 86.9(3) . .
S2 M1 S1 104.00(11) . .
S1 M1 S1 103.4(2) 5 .
N13 M1 M1 139.2(3) . 9
N12 M1 M1 138.2(4) . 9
N11 M1 M1 96.4(3) . 9
S2 M1 M1 52.77(8) . 9
S1 M1 M1 100.81(9) 5 9
S1 M1 M1 53.16(9) . 9
N13 M1 M1 95.6(3) . 5
N12 M1 M1 140.1(3) . 5
N11 M1 M1 139.1(3) . 5
S2 M1 M1 52.79(8) . 5
S1 M1 M1 53.35(9) 5 5
S1 M1 M1 100.66(9) . 5
M1 M1 M1 60.0 9 5
N13 M1 M2 138.4(3) . .
N12 M1 M2 95.8(3) . .
N11 M1 M2 139.5(3) . .
S2 M1 M2 100.69(11) . .
S1 M1 M2 52.76(9) 5 .
S1 M1 M2 52.72(8) . .
M1 M1 M2 60.21(2) 9 .
M1 M1 M2 60.21(2) 5 .
N21 M2 N21 84.5(5) 9 .
N21 M2 N21 84.5(5) 9 5
N21 M2 N21 84.5(5) . 5
N21 M2 S1 84.9(4) 9 9
N21 M2 S1 165.5(4) . 9
N21 M2 S1 84.7(3) 5 9
N21 M2 S1 84.7(3) 9 .
N21 M2 S1 84.9(4) . .
N21 M2 S1 165.5(4) 5 .
S1 M2 S1 103.96(10) 9 .
N21 M2 S1 165.4(4) 9 5
N21 M2 S1 84.7(3) . 5
N21 M2 S1 84.9(4) 5 5
S1 M2 S1 103.95(10) 9 5
S1 M2 S1 103.95(10) . 5
N21 M2 M1 137.7(3) 9 .
N21 M2 M1 94.1(3) . .
N21 M2 M1 137.7(3) 5 .
S1 M2 M1 100.46(9) 9 .
S1 M2 M1 53.11(9) . .
S1 M2 M1 52.97(9) 5 .
N21 M2 M1 94.1(3) 9 9
N21 M2 M1 137.7(3) . 9
N21 M2 M1 137.6(3) 5 9
S1 M2 M1 53.12(9) 9 9
S1 M2 M1 52.97(9) . 9
S1 M2 M1 100.46(9) 5 9
M1 M2 M1 59.58(3) . 9
N21 M2 M1 137.7(3) 9 5
N21 M2 M1 137.6(3) . 5
N21 M2 M1 94.1(3) 5 5
S1 M2 M1 52.97(9) 9 5
S1 M2 M1 100.46(9) . 5
S1 M2 M1 53.11(9) 5 5
M1 M2 M1 59.58(3) . 5
M1 M2 M1 59.58(3) 9 5
M2 S1 M1 74.27(10) . 9
M2 S1 M1 74.17(11) . .
M1 S1 M1 73.50(11) 9 .
M1 S2 M1 74.4(2) 9 5
M1 S2 M1 74.4(2) 9 .
M1 S2 M1 74.4(2) 5 .
C11 N11 M1 173.8(16) . .
N11 C11 S11 173.0(18) . .
C12 N12 M1 173.1(16) . .
N12 C12 S12 177.2(17) . .
C13 N13 M1 170.7(13) . .
N13 C13 S13 173.6(16) . .
C21 N21 M2 152.3(19) . .
N21 C21 S21 163.9(24) . .
C1C N1C C2C 129.4(39) . .
C4C N2C C3C 155.5(46) . .

loop_
_geom_bond_atom_site_label_1
_geom_bond_atom_site_label_2
_geom_bond_distance
_geom_bond_site_symmetry_2
M1 N13 2.078(11) .
M1 N12 2.090(12) .
M1 N11 2.101(11) .
M1 S2 2.342(4) .
M1 S1 2.363(4) 5
M1 S1 2.369(4) .
M1 M1 2.8313(14) 9
M1 M1 2.8314(14) 5
M1 M2 2.8494(13) .
M2 N21 2.08(2) 9
M2 N21 2.08(2) .
M2 N21 2.08(2) 5
M2 S1 2.356(4) 9
M2 S1 2.356(4) .
M2 S1 2.357(4) 5
M2 M1 2.8492(13) 9
M2 M1 2.8495(13) 5
S1 M1 2.363(4) 9
S2 M1 2.340(4) 9
S2 M1 2.341(4) 5
N11 C11 1.07(2) .
C11 S11 1.72(2) .
N12 C12 1.08(2) .
C12 S12 1.70(2) .
N13 C13 1.14(2) .
C13 S13 1.67(2) .
N21 C21 1.12(2) .
C21 S21 1.68(2) .
N1C C1C 1.33(5) .
N1C C2C 1.55(5) .
N2C C4C 1.43(7) .
N2C C3C 2.05(5) .
